data_7714249
loop_
_publ_author_name
'Lan, Xiaofang'
'Zhang, Xin'
'Mei, Yanbo'
'Hu, Chaopeng'
'Liu, Liu Leo'

_publ_section_title
;
 Utilizing Bis(imino)dihydroacridanide Pincer Ligands in p-Block
 Chemistry: Synthesis and Catalysis of an Antimony Monocation Salt
;
_journal_name_full 'Dalton Transactions'
_journal_paper_doi 10.1039/D3DT03310D
_journal_year 2023
_chemical_formula_moiety 'C49 H48 Cl N3 Sb, C32 H12 B F24, C5 H12'
_chemical_formula_sum 'C86 H72 B Cl F24 N3 Sb'
_chemical_formula_weight 1771.47
_space_group_crystal_system triclinic
_space_group_IT_number 2
_space_group_name_Hall '-P 1'
_space_group_name_H-M_alt 'P -1'
_atom_sites_solution_hydrogens geom
_atom_sites_solution_primary dual
_audit_creation_date 2022-09-17
_audit_creation_method
;
Olex2 1.5
(compiled 2022.04.07 svn.rca3783a0 for OlexSys, GUI svn.r6498)
;
_audit_update_record
;
2022-11-21 deposited with the CCDC.	2023-10-17 downloaded from the CCDC.
;
_cell_angle_alpha 91.171(5)
_cell_angle_beta 101.962(4)
_cell_angle_gamma 112.763(4)
_cell_formula_units_Z 2
_cell_length_a 12.0357(8)
_cell_length_b 15.0197(11)
_cell_length_c 24.7036(17)
_cell_measurement_reflns_used 3487
_cell_measurement_temperature 100.0(2)
_cell_measurement_theta_max 49.48
_cell_measurement_theta_min 3.52
_cell_volume 4003.3(5)
_computing_cell_refinement 'SAINT V8.40A (Bruker, 2019)'
_computing_data_collection 'Apex3 (Bruker 2018)'
_computing_data_reduction 'SAINT V8.40A (Bruker, 2019)'
_computing_molecular_graphics 'Olex2 1.5 (Dolomanov et al., 2009)'
_computing_publication_material 'Olex2 1.5 (Dolomanov et al., 2009)'
_computing_structure_refinement 'SHELXL 2018/3 (Sheldrick, 2015)'
_computing_structure_solution 'SHELXT 2018/2 (Sheldrick, 2018)'
_diffrn_ambient_temperature 100.0(2)
_diffrn_detector 'Bruker PHOTON II area detector'
_diffrn_detector_area_resol_mean 7.9
_diffrn_detector_type 'CMOS area detector'
_diffrn_measured_fraction_theta_full 0.989
_diffrn_measured_fraction_theta_max 0.989
_diffrn_measurement_device 'three-circle diffractometer'
_diffrn_measurement_device_type 'Bruker CMOS area detector'
_diffrn_measurement_method '\w and \f scans'
_diffrn_radiation_monochromator 'mirror optics'
_diffrn_radiation_probe x-ray
_diffrn_radiation_type CuK\a
_diffrn_radiation_wavelength 1.54178
_diffrn_reflns_av_R_equivalents 0.1029
_diffrn_reflns_av_unetI/netI 0.1307
_diffrn_reflns_Laue_measured_fraction_full 0.989
_diffrn_reflns_Laue_measured_fraction_max 0.989
_diffrn_reflns_limit_h_max 14
_diffrn_reflns_limit_h_min -13
_diffrn_reflns_limit_k_max 17
_diffrn_reflns_limit_k_min -17
_diffrn_reflns_limit_l_max 29
_diffrn_reflns_limit_l_min -29
_diffrn_reflns_number 37201
_diffrn_reflns_point_group_measured_fraction_full 0.989
_diffrn_reflns_point_group_measured_fraction_max 0.989
_diffrn_reflns_theta_full 67.499
_diffrn_reflns_theta_max 67.499
_diffrn_reflns_theta_min 3.211
_diffrn_source 'microfocus sealed X-ray tube'
_diffrn_source_current 1.1
_diffrn_source_power 0.05500000000000001
_diffrn_source_type 'Incoatec I\ms'
_diffrn_source_voltage 50.0
_diffrn_standards_number 0
_exptl_absorpt_coefficient_mu 3.948
_exptl_absorpt_correction_T_max 0.7536
_exptl_absorpt_correction_T_min 0.6408
_exptl_absorpt_correction_type multi-scan
_exptl_absorpt_process_details
;
SADABS-2016/2 (Bruker,2016/2) was used for absorption correction.
wR2(int) was 0.1010 before and 0.0869 after correction.
The Ratio of minimum to maximum transmission is 0.8503.
The \l/2 correction factor is Not present.
;
_exptl_crystal_colour 'clear light orange'
_exptl_crystal_colour_lustre clear
_exptl_crystal_colour_modifier light
_exptl_crystal_colour_primary orange
_exptl_crystal_density_diffrn 1.470
_exptl_crystal_description block
_exptl_crystal_F_000 1796
_exptl_crystal_size_max 0.2
_exptl_crystal_size_mid 0.1
_exptl_crystal_size_min 0.1
_refine_diff_density_max 1.970
_refine_diff_density_min -1.509
_refine_diff_density_rms 0.153
_refine_ls_extinction_method none
_refine_ls_goodness_of_fit_ref 1.096
_refine_ls_hydrogen_treatment constr
_refine_ls_matrix_type full
_refine_ls_number_parameters 1049
_refine_ls_number_reflns 14260
_refine_ls_number_restraints 0
_refine_ls_restrained_S_all 1.096
_refine_ls_R_factor_all 0.1442
_refine_ls_R_factor_gt 0.1107
_refine_ls_shift/su_max 0.001
_refine_ls_shift/su_mean 0.000
_refine_ls_structure_factor_coef Fsqd
_refine_ls_weighting_details 'w=1/[\s^2^(Fo^2^)+(0.0682P)^2^+59.5631P] where P=(Fo^2^+2Fc^2^)/3'
_refine_ls_weighting_scheme calc
_refine_ls_wR_factor_gt 0.2576
_refine_ls_wR_factor_ref 0.2729
_reflns_Friedel_coverage 0.000
_reflns_number_gt 10175
_reflns_number_total 14260
_reflns_threshold_expression 'I > 2\s(I)'
_cod_data_source_file d3dt03310d2.cif
_cod_data_source_block LSbCl-BArF4
_cod_database_code 7714249
_shelx_shelxl_version_number 2018/3
_shelx_space_group_comment
;
The symmetry employed for this shelxl refinement is uniquely defined
by the following loop, which should always be used as a source of
symmetry information in preference to the above space-group names.
They are only intended as comments.
;
_shelx_estimated_absorpt_t_max 0.694
_shelx_estimated_absorpt_t_min 0.506
_olex2_refinement_description
;
1. Fixed Uiso
 At 1.2 times of:
  All C(H) groups, All C(H,H) groups
 At 1.5 times of:
  All C(H,H,H) groups
2. Uiso/Uaniso restraints and constraints
Uanis(F01J) = Uanis(F00J)
3.a Secondary CH2 refined with riding coordinates:
 C02X(H02P,H02Q), C033(H03J,H03K), C037(H03L,H03M)
3.b Aromatic/amide H refined with riding coordinates:
 C00Y(H00Y), C013(H013), C015(H015), C016(H016), C018(H018), C019(H019),
 C01A(H01I), C01B(H01D), C01D(H01J), C01E(H01L), C01G(H01H), C01K(H01K),
 C01M(H01M), C01P(H01P), C01S(H01S), C01V(H01V), C01W(H01W), C01Z(H01Z),
 C020(H020), C024(H024), C026(H026), C027(H027), C02A(H02M), C02B(H02B),
 C02I(H02I), C02J(H02J), C02N(H02N), C02O(H02O), C02R(H02R), C02S(H02S),
 C02T(H02T), C02U(H02U), C02W(H02W), C030(H030), C034(H034), C035(H035)
3.c Idealised Me refined as rotating group:
 C014(H01A,H01B,H01C), C01C(H01E,H01F,H01G), C02Q(H02A,H02C,H02D), C02V(H02E,
 H02F,H02G), C02Y(H02H,H02K,H02L), C02Z(H02V,H02X,H02Y), C031(H03A,H03B,H03C),
 C032(H03D,H03E,H03F), C036(H03G,H03H,H03I), C038(H03N,H03O,H03P)
;
_olex2_submission_special_instructions 'No special instructions were received'

loop_
_space_group_symop_operation_xyz
'x, y, z'
'-x, -y, -z'

loop_
_atom_site_label
_atom_site_type_symbol
_atom_site_fract_x
_atom_site_fract_y
_atom_site_fract_z
_atom_site_U_iso_or_equiv
_atom_site_adp_type
_atom_site_occupancy
_atom_site_site_symmetry_order
_atom_site_calc_flag
_atom_site_refinement_flags_posn
_atom_site_refinement_flags_adp
_atom_site_refinement_flags_occupancy
_atom_site_disorder_assembly
_atom_site_disorder_group
Sb01 Sb 0.87833(6) 0.19358(5) 0.76202(3) 0.02153(18) Uani 1 1 d . . . . .
Cl02 Cl 1.0655(2) 0.33329(18) 0.77667(11) 0.0311(6) Uani 1 1 d . . . . .
F003 F 0.4951(7) 0.8888(5) 0.6990(4) 0.056(2) Uani 1 1 d . . . . .
F004 F 0.5185(7) 0.8788(5) 1.0172(3) 0.0517(19) Uani 1 1 d . . . . .
F005 F 0.6487(7) 0.8891(5) 0.9680(3) 0.055(2) Uani 1 1 d . . . . .
F006 F 0.2195(7) 0.3079(5) 0.5990(3) 0.053(2) Uani 1 1 d . . . . .
F007 F 0.3907(8) 0.2179(5) 0.8908(4) 0.066(2) Uani 1 1 d . . . . .
F008 F 0.7577(7) 0.5471(6) 1.0311(3) 0.060(2) Uani 1 1 d . . . . .
N009 N 0.9193(8) 0.1195(6) 0.7036(3) 0.0222(18) Uani 1 1 d . . . . .
F00A F 0.6667(8) 0.9779(5) 0.7548(3) 0.057(2) Uani 1 1 d . . . . .
F00B F 0.2574(8) 0.2543(5) 0.6776(3) 0.059(2) Uani 1 1 d . . . . .
F00C F 0.2371(7) 0.2597(6) 0.8819(4) 0.066(2) Uani 1 1 d . . . . .
F00D F 0.0478(7) 0.5229(6) 0.8891(4) 0.075(3) Uani 1 1 d . . . . .
F00E F 0.3465(8) 0.2648(6) 0.9622(3) 0.062(2) Uani 1 1 d . . . . .
F00F F 0.6608(7) 0.9284(5) 0.6711(3) 0.053(2) Uani 1 1 d . . . . .
N00G N 0.8039(8) 0.2376(6) 0.6779(4) 0.0265(19) Uani 1 1 d . . . . .
F00H F 0.0387(7) 0.6597(7) 0.8805(5) 0.078(3) Uani 1 1 d . . . . .
F00I F 0.4061(7) 0.3628(6) 0.6500(4) 0.067(2) Uani 1 1 d . . . . .
F00J F 0.0874(9) 0.6370(8) 0.6585(4) 0.086(2) Uani 1 1 d . . . . .
F00K F 0.8220(8) 0.6526(6) 0.9760(4) 0.079(3) Uani 1 1 d . . . . .
F00L F 0.8816(8) 0.7217(7) 0.6954(4) 0.073(3) Uani 1 1 d . . . . .
N00M N 0.9778(8) 0.1093(6) 0.8110(3) 0.0255(19) Uani 1 1 d . . . . .
F00N F 0.7739(9) 0.5793(7) 0.7097(4) 0.079(3) Uani 1 1 d . . . . .
F00O F 0.5188(9) 0.9529(5) 0.9446(4) 0.075(3) Uani 1 1 d . . . . .
F00P F 0.9061(8) 0.6737(9) 0.7755(4) 0.090(4) Uani 1 1 d . . . . .
F00Q F -0.0136(9) 0.5005(7) 0.6141(4) 0.092(4) Uani 1 1 d . . . . .
F00R F 0.8327(8) 0.5161(8) 0.9668(4) 0.084(3) Uani 1 1 d . . . . .
C00S C 0.9989(10) 0.0717(7) 0.7207(4) 0.026(2) Uani 1 1 d . . . . .
C00T C 0.6962(10) 0.2422(8) 0.6714(4) 0.030(2) Uani 1 1 d . . . . .
F00U F 0.0945(7) 0.6216(9) 0.9605(3) 0.090(4) Uani 1 1 d . . . . .
C00V C 0.3360(9) 0.5368(7) 0.7605(4) 0.022(2) Uani 1 1 d . . . . .
C00W C 0.1564(9) 0.5135(8) 0.6861(4) 0.026(2) Uani 1 1 d . . . . .
C00X C 1.0453(10) 0.0330(8) 0.6837(4) 0.028(2) Uani 1 1 d . . . . .
C00Y C 0.1681(9) 0.4376(7) 0.6588(4) 0.027(2) Uani 1 1 d . . . . .
H00Y H 0.109616 0.402689 0.625490 0.032 Uiso 1 1 calc R U . . .
C00Z C 0.9060(10) 0.1442(7) 0.6484(4) 0.024(2) Uani 1 1 d . . . . .
C010 C 0.2390(10) 0.6590(8) 0.9036(4) 0.029(2) Uani 1 1 d . . . . .
C011 C 0.9733(9) 0.0042(8) 0.8873(4) 0.025(2) Uani 1 1 d . . . . .
C012 C 0.2659(10) 0.4140(8) 0.6808(5) 0.031(2) Uani 1 1 d . . . . .
C013 C 0.3197(10) 0.7440(8) 0.9366(4) 0.030(2) Uani 1 1 d . . . . .
H013 H 0.294180 0.774630 0.962695 0.036 Uiso 1 1 calc R U . . .
C014 C 1.1032(11) 0.0434(8) 0.5900(4) 0.033(3) Uani 1 1 d . . . . .
H01A H 1.173192 0.106204 0.602705 0.049 Uiso 1 1 calc R U . . .
H01B H 1.070004 0.039419 0.549901 0.049 Uiso 1 1 calc R U . . .
H01C H 1.131385 -0.009149 0.597666 0.049 Uiso 1 1 calc R U . . .
C015 C 0.5462(9) 0.7566(7) 0.7673(4) 0.025(2) Uani 1 1 d . . . . .
H015 H 0.484519 0.776825 0.774578 0.030 Uiso 1 1 calc R U . . .
C016 C 0.2744(10) 0.6167(8) 0.8643(5) 0.031(2) Uani 1 1 d . . . . .
H016 H 0.215280 0.558828 0.842069 0.037 Uiso 1 1 calc R U . . .
C017 C 1.0317(9) 0.0663(7) 0.7779(4) 0.024(2) Uani 1 1 d . . . . .
C018 C 0.3476(10) 0.4615(7) 0.7311(4) 0.026(2) Uani 1 1 d . . . . .
H018 H 0.413126 0.442140 0.745968 0.031 Uiso 1 1 calc R U . . .
C019 C 0.5537(10) 0.4244(8) 0.9440(4) 0.030(2) Uani 1 1 d . . . . .
H019 H 0.575004 0.389049 0.972918 0.036 Uiso 1 1 calc R U . . .
C01A C 0.7171(10) 0.7870(8) 0.7241(5) 0.032(3) Uani 1 1 d . . . . .
H01I H 0.771750 0.825281 0.702786 0.039 Uiso 1 1 calc R U . . .
C01B C 1.1271(11) -0.0093(8) 0.7055(5) 0.034(3) Uani 1 1 d . . . . .
H01D H 1.158463 -0.036620 0.680375 0.040 Uiso 1 1 calc R U . . .
C01C C 0.8936(10) -0.0694(8) 0.5986(5) 0.034(3) Uani 1 1 d . . . . .
H01E H 0.921762 -0.120498 0.610426 0.052 Uiso 1 1 calc R U . . .
H01F H 0.869661 -0.075687 0.557795 0.052 Uiso 1 1 calc R U . . .
H01G H 0.822147 -0.075633 0.613687 0.052 Uiso 1 1 calc R U . . .
C01D C 0.2402(10) 0.5616(8) 0.7356(4) 0.030(2) Uani 1 1 d . . . . .
H01J H 0.231111 0.614391 0.753144 0.036 Uiso 1 1 calc R U . . .
C01E C 0.4772(10) 0.7425(7) 0.8903(4) 0.025(2) Uani 1 1 d . . . . .
H01L H 0.559939 0.773498 0.886241 0.030 Uiso 1 1 calc R U . . .
C01F C 0.8993(10) 0.1424(8) 0.8866(4) 0.028(2) Uani 1 1 d . . . . .
C01G C 0.7827(11) 0.0948(9) 0.8964(5) 0.036(3) Uani 1 1 d . . . . .
H01H H 0.744272 0.025788 0.891369 0.043 Uiso 1 1 calc R U . . .
C01H C 0.8884(10) 0.2145(8) 0.5433(4) 0.030(2) Uani 1 1 d . . . . .
C01I C 1.0024(11) 0.0338(8) 0.6208(4) 0.029(2) Uani 1 1 d . . . . .
F01J F -0.0253(9) 0.5269(8) 0.6976(4) 0.086(2) Uani 1 1 d . . . . .
C01K C 0.9587(11) 0.2436(8) 0.8966(4) 0.031(2) Uani 1 1 d . . . . .
H01K H 1.038720 0.276568 0.889795 0.037 Uiso 1 1 calc R U . . .
C01L C 0.3534(11) 0.2827(9) 0.9097(5) 0.040(3) Uani 1 1 d . . . . .
C01M C 0.7478(12) 0.4035(9) 0.8008(5) 0.042(3) Uani 1 1 d . . . . .
H01M H 0.812964 0.456288 0.824804 0.050 Uiso 1 1 calc R U . . .
C01N C 1.2586(12) -0.0580(9) 0.7846(5) 0.038(3) Uani 1 1 d . . . . .
C01O C 0.6276(11) 0.8124(9) 0.7359(5) 0.035(3) Uani 1 1 d . . . . .
C01P C 0.6470(9) 0.6486(8) 0.7756(4) 0.028(2) Uani 1 1 d . . . . .
H01P H 0.656999 0.592696 0.788924 0.033 Uiso 1 1 calc R U . . .
C01Q C 0.4401(11) 0.3846(8) 0.9058(5) 0.036(3) Uani 1 1 d . . . . .
C01R C 0.6359(10) 0.5181(8) 0.9388(4) 0.028(2) Uani 1 1 d . . . . .
C01S C 0.7690(12) 0.3641(8) 0.7551(5) 0.036(3) Uani 1 1 d . . . . .
H01S H 0.849976 0.388646 0.748524 0.043 Uiso 1 1 calc R U . . .
C01T C 0.6120(11) 0.9013(8) 0.7149(5) 0.039(3) Uani 1 1 d . . . . .
C01U C 0.3953(10) 0.6561(8) 0.8557(4) 0.029(2) Uani 1 1 d . . . . .
C01V C 1.1171(10) 0.0260(7) 0.7981(5) 0.029(2) Uani 1 1 d . . . . .
H01V H 1.142827 0.025713 0.837135 0.035 Uiso 1 1 calc R U . . .
C01W C 0.9407(11) 0.1458(8) 0.5573(4) 0.035(3) Uani 1 1 d . . . . .
H01W H 0.970894 0.122865 0.529714 0.042 Uiso 1 1 calc R U . . .
C01X C 0.5523(9) 0.6722(8) 0.7885(4) 0.029(2) Uani 1 1 d . . . . .
C01Y C 0.5967(11) 0.2010(9) 0.6193(5) 0.038(3) Uani 1 1 d . . . . .
C01Z C 0.8423(10) 0.2455(8) 0.5833(4) 0.029(2) Uani 1 1 d . . . . .
H01Z H 0.808497 0.292919 0.576507 0.035 Uiso 1 1 calc R U . . .
C020 C 0.6028(10) 0.5688(8) 0.8974(4) 0.030(2) Uani 1 1 d . . . . .
H020 H 0.659827 0.632566 0.895009 0.037 Uiso 1 1 calc R U . . .
C021 C 0.5301(11) 0.8762(8) 0.9647(5) 0.036(3) Uani 1 1 d . . . . .
C022 C 0.8462(11) 0.2052(7) 0.6347(4) 0.028(2) Uani 1 1 d . . . . .
C023 C 0.4884(10) 0.5305(7) 0.8583(4) 0.027(2) Uani 1 1 d . . . . .
C024 C 0.9239(11) -0.1662(8) 0.8924(5) 0.038(3) Uani 1 1 d . . . . .
H024 H 0.875709 -0.232012 0.877385 0.046 Uiso 1 1 calc R U . . .
C025 C 0.0523(11) 0.5421(9) 0.6650(5) 0.035(3) Uani 1 1 d . . . . .
C026 C 1.0628(11) 0.0252(9) 0.9377(5) 0.036(3) Uani 1 1 d . . . . .
H026 H 1.108621 0.090735 0.953709 0.043 Uiso 1 1 calc R U . . .
C027 C 0.8984(13) 0.2954(10) 0.9170(5) 0.045(3) Uani 1 1 d . . . . .
H027 H 0.939734 0.363833 0.926188 0.055 Uiso 1 1 calc R U . . .
C028 C 0.1062(11) 0.6166(8) 0.9086(4) 0.031(2) Uani 1 1 d . . . . .
C029 C 0.4391(11) 0.7819(7) 0.9296(4) 0.031(2) Uani 1 1 d . . . . .
C02A C 0.4082(10) 0.4351(8) 0.8635(4) 0.028(2) Uani 1 1 d . . . . .
H02M H 0.330707 0.405049 0.837392 0.034 Uiso 1 1 calc R U . . .
C02B C 0.7218(12) 0.1483(8) 0.9137(5) 0.040(3) Uani 1 1 d . . . . .
H02B H 0.639903 0.116230 0.918595 0.048 Uiso 1 1 calc R U . . .
C02C C 0.9551(10) 0.0850(8) 0.8593(4) 0.031(2) Uani 1 1 d . . . . .
C02D C 0.9508(10) 0.1095(8) 0.6088(4) 0.026(2) Uani 1 1 d . . . . .
C02E C 1.1650(10) -0.0135(8) 0.7621(5) 0.030(2) Uani 1 1 d . . . . .
C02F C 0.6724(10) 0.2877(8) 0.7180(5) 0.032(2) Uani 1 1 d . . . . .
C02G C 0.7273(10) 0.7046(9) 0.7436(5) 0.034(3) Uani 1 1 d . . . . .
C02H C 0.8236(13) 0.6720(10) 0.7309(6) 0.045(3) Uani 1 1 d . . . . .
C02I C 1.0848(11) -0.0482(8) 0.9643(5) 0.036(3) Uani 1 1 d . . . . .
H02I H 1.147439 -0.033818 0.997571 0.043 Uiso 1 1 calc R U . . .
C02J C 0.9035(12) -0.0923(8) 0.8646(5) 0.041(3) Uani 1 1 d . . . . .
H02J H 0.842776 -0.107338 0.830543 0.049 Uiso 1 1 calc R U . . .
C02K C 0.8868(12) 0.2548(10) 0.4872(5) 0.040(3) Uani 1 1 d . . . . .
C02L C 0.7573(12) 0.5585(10) 0.9780(5) 0.044(3) Uani 1 1 d . . . . .
C02M C 0.2869(11) 0.3357(10) 0.6522(5) 0.039(3) Uani 1 1 d . . . . .
C02N C 0.7810(12) 0.2485(9) 0.9236(5) 0.043(3) Uani 1 1 d . . . . .
H02N H 0.739168 0.284938 0.935228 0.052 Uiso 1 1 calc R U . . .
C02O C 0.5542(12) 0.2535(9) 0.7282(5) 0.040(3) Uani 1 1 d . . . . .
H02O H 0.487520 0.203659 0.702854 0.048 Uiso 1 1 calc R U . . .
B02P B 0.4444(11) 0.5983(9) 0.8158(5) 0.028(3) Uani 1 1 d . . . . .
C02Q C 1.2266(13) -0.1521(10) 0.7456(8) 0.067(5) Uani 1 1 d . . . . .
H02A H 1.142512 -0.198552 0.745221 0.101 Uiso 1 1 calc R U . . .
H02C H 1.285734 -0.181261 0.759432 0.101 Uiso 1 1 calc R U . . .
H02D H 1.231560 -0.135596 0.707774 0.101 Uiso 1 1 calc R U . . .
C02R C 0.5323(12) 0.2915(10) 0.7751(5) 0.045(3) Uani 1 1 d . . . . .
H02R H 0.451768 0.267165 0.782196 0.053 Uiso 1 1 calc R U . . .
C02S C 1.0116(11) -0.1458(9) 0.9407(5) 0.042(3) Uani 1 1 d . . . . .
H02S H 1.024218 -0.197342 0.958889 0.051 Uiso 1 1 calc R U . . .
C02T C 0.6306(12) 0.3655(10) 0.8112(6) 0.046(3) Uani 1 1 d . . . . .
H02T H 0.616971 0.390409 0.843748 0.055 Uiso 1 1 calc R U . . .
C02U C 0.5316(13) 0.2530(13) 0.5959(6) 0.058(4) Uani 1 1 d . . . . .
H02U H 0.551859 0.317684 0.610738 0.069 Uiso 1 1 calc R U . . .
C02V C 1.260(2) -0.0798(18) 0.8445(8) 0.117(10) Uani 1 1 d . . . . .
H02E H 1.287895 -0.018985 0.868619 0.175 Uiso 1 1 calc R U . . .
H02F H 1.316462 -0.112006 0.856270 0.175 Uiso 1 1 calc R U . . .
H02G H 1.176165 -0.122537 0.847124 0.175 Uiso 1 1 calc R U . . .
C02W C 0.5652(12) 0.1038(11) 0.5991(6) 0.054(4) Uani 1 1 d . . . . .
H02W H 0.610096 0.067893 0.616296 0.064 Uiso 1 1 calc R U . . .
C02X C 0.5653(17) 0.5755(13) 0.5843(9) 0.083(5) Uani 1 1 d . . . . .
H02P H 0.593635 0.563560 0.622954 0.100 Uiso 1 1 calc R U . . .
H02Q H 0.492843 0.516277 0.565724 0.100 Uiso 1 1 calc R U . . .
C02Y C 1.3885(13) 0.0138(11) 0.7846(8) 0.068(5) Uani 1 1 d . . . . .
H02H H 1.397909 0.018836 0.746137 0.102 Uiso 1 1 calc R U . . .
H02K H 1.449118 -0.008826 0.805644 0.102 Uiso 1 1 calc R U . . .
H02L H 1.402278 0.077601 0.801858 0.102 Uiso 1 1 calc R U . . .
C02Z C 0.4249(17) 0.6454(16) 0.6166(7) 0.096(7) Uani 1 1 d . . . . .
H02V H 0.347479 0.594323 0.595336 0.144 Uiso 1 1 calc R U . . .
H02X H 0.412763 0.705571 0.621707 0.144 Uiso 1 1 calc R U . . .
H02Y H 0.449232 0.625150 0.653114 0.144 Uiso 1 1 calc R U . . .
C030 C 0.4299(17) 0.206(2) 0.5475(7) 0.094(7) Uani 1 1 d . . . . .
H030 H 0.382979 0.239848 0.529771 0.113 Uiso 1 1 calc R U . . .
C031 C 0.864(2) 0.3486(13) 0.4868(7) 0.093(7) Uani 1 1 d . . . . .
H03A H 0.876387 0.376759 0.452001 0.139 Uiso 1 1 calc R U . . .
H03B H 0.921812 0.395141 0.518432 0.139 Uiso 1 1 calc R U . . .
H03C H 0.778614 0.333690 0.489711 0.139 Uiso 1 1 calc R U . . .
C032 C 0.7834(19) 0.1818(13) 0.4433(6) 0.086(6) Uani 1 1 d . . . . .
H03D H 0.703760 0.170600 0.452304 0.128 Uiso 1 1 calc R U . . .
H03E H 0.794421 0.120577 0.442026 0.128 Uiso 1 1 calc R U . . .
H03F H 0.784552 0.206761 0.406989 0.128 Uiso 1 1 calc R U . . .
C033 C 0.5240(18) 0.6621(14) 0.5859(8) 0.085(6) Uani 1 1 d . . . . .
H03J H 0.596776 0.721681 0.603733 0.102 Uiso 1 1 calc R U . . .
H03K H 0.493739 0.673083 0.547259 0.102 Uiso 1 1 calc R U . . .
C034 C 0.4655(14) 0.0621(16) 0.5529(7) 0.085(6) Uani 1 1 d . . . . .
H034 H 0.441780 -0.003600 0.538911 0.102 Uiso 1 1 calc R U . . .
C035 C 0.4023(18) 0.113(2) 0.5276(8) 0.104(8) Uani 1 1 d . . . . .
H035 H 0.337347 0.082804 0.495345 0.125 Uiso 1 1 calc R U . . .
C036 C 1.0064(19) 0.276(2) 0.4698(8) 0.123(10) Uani 1 1 d . . . . .
H03G H 0.999906 0.296659 0.432471 0.185 Uiso 1 1 calc R U . . .
H03H H 1.022706 0.216471 0.469538 0.185 Uiso 1 1 calc R U . . .
H03I H 1.074481 0.326952 0.496214 0.185 Uiso 1 1 calc R U . . .
C037 C 0.664(2) 0.5920(19) 0.5555(11) 0.121(9) Uani 1 1 d . . . . .
H03L H 0.737143 0.649590 0.575199 0.145 Uiso 1 1 calc R U . . .
H03M H 0.636589 0.607244 0.517509 0.145 Uiso 1 1 calc R U . . .
C038 C 0.700(2) 0.5095(17) 0.5513(12) 0.132(10) Uani 1 1 d . . . . .
H03N H 0.636920 0.458654 0.522914 0.198 Uiso 1 1 calc R U . . .
H03O H 0.707280 0.483505 0.587328 0.198 Uiso 1 1 calc R U . . .
H03P H 0.779839 0.531565 0.540890 0.198 Uiso 1 1 calc R U . . .

loop_
_atom_site_aniso_label
_atom_site_aniso_U_11
_atom_site_aniso_U_22
_atom_site_aniso_U_33
_atom_site_aniso_U_23
_atom_site_aniso_U_13
_atom_site_aniso_U_12
Sb01 0.0218(3) 0.0232(3) 0.0225(3) 0.0027(2) 0.0064(2) 0.0114(3)
Cl02 0.0241(13) 0.0263(13) 0.0404(14) 0.0043(11) 0.0090(11) 0.0067(10)
F003 0.049(5) 0.049(5) 0.084(6) 0.033(4) 0.026(4) 0.030(4)
F004 0.053(5) 0.048(4) 0.044(4) -0.012(3) 0.014(3) 0.008(4)
F005 0.037(4) 0.047(5) 0.062(5) -0.019(4) 0.005(4) 0.001(3)
F006 0.067(5) 0.055(5) 0.037(4) -0.018(3) -0.005(3) 0.035(4)
F007 0.076(6) 0.030(4) 0.095(7) 0.008(4) 0.036(5) 0.014(4)
F008 0.052(5) 0.075(6) 0.035(4) 0.012(4) -0.005(3) 0.012(4)
N009 0.028(5) 0.023(4) 0.022(4) 0.008(3) 0.006(3) 0.017(4)
F00A 0.075(6) 0.020(4) 0.075(5) 0.003(3) 0.027(4) 0.013(4)
F00B 0.088(6) 0.034(4) 0.056(5) -0.009(3) -0.002(4) 0.037(4)
F00C 0.042(5) 0.042(5) 0.098(7) 0.034(4) 0.008(4) 0.002(4)
F00D 0.047(5) 0.042(5) 0.136(8) -0.007(5) 0.047(5) 0.004(4)
F00E 0.063(5) 0.061(5) 0.055(5) 0.027(4) 0.024(4) 0.013(4)
F00F 0.068(5) 0.048(4) 0.062(5) 0.025(4) 0.037(4) 0.030(4)
N00G 0.027(5) 0.030(5) 0.032(5) 0.001(4) 0.007(4) 0.021(4)
F00H 0.038(5) 0.071(6) 0.136(9) 0.050(6) 0.022(5) 0.032(4)
F00I 0.051(5) 0.078(6) 0.076(6) -0.031(5) 0.010(4) 0.035(4)
F00J 0.069(4) 0.115(6) 0.113(6) 0.065(5) 0.032(4) 0.070(4)
F00K 0.048(5) 0.064(6) 0.078(6) 0.029(5) -0.023(4) -0.011(4)
F00L 0.081(6) 0.092(7) 0.099(7) 0.051(6) 0.069(6) 0.064(6)
N00M 0.031(5) 0.032(5) 0.021(4) 0.005(4) 0.009(4) 0.018(4)
F00N 0.074(6) 0.064(6) 0.122(8) 0.002(5) 0.046(6) 0.042(5)
F00O 0.101(7) 0.025(4) 0.070(6) 0.007(4) -0.022(5) 0.015(4)
F00P 0.044(5) 0.192(12) 0.060(5) 0.030(6) 0.009(4) 0.075(7)
F00Q 0.085(7) 0.091(7) 0.094(7) -0.048(6) -0.056(6) 0.070(6)
F00R 0.038(5) 0.132(9) 0.084(7) -0.022(6) -0.014(4) 0.050(5)
C00S 0.035(6) 0.025(5) 0.024(5) -0.001(4) 0.010(4) 0.017(5)
C00T 0.035(6) 0.032(6) 0.032(6) 0.006(5) 0.007(5) 0.021(5)
F00U 0.037(5) 0.166(10) 0.047(5) -0.009(6) 0.022(4) 0.015(5)
C00V 0.020(5) 0.015(5) 0.026(5) 0.002(4) 0.005(4) 0.004(4)
C00W 0.011(5) 0.033(6) 0.028(5) -0.003(4) 0.000(4) 0.005(4)
C00X 0.036(6) 0.027(6) 0.030(6) 0.009(4) 0.008(5) 0.021(5)
C00Y 0.023(6) 0.025(5) 0.032(6) 0.003(4) 0.006(4) 0.010(4)
C00Z 0.031(6) 0.026(5) 0.022(5) 0.002(4) 0.007(4) 0.017(5)
C010 0.030(6) 0.027(6) 0.034(6) 0.008(5) 0.010(5) 0.015(5)
C011 0.025(5) 0.033(6) 0.025(5) 0.007(4) 0.005(4) 0.019(5)
C012 0.030(6) 0.021(5) 0.037(6) -0.012(5) -0.001(5) 0.010(5)
C013 0.037(6) 0.025(6) 0.033(6) 0.005(5) 0.009(5) 0.016(5)
C014 0.043(7) 0.035(6) 0.028(6) -0.002(5) 0.012(5) 0.023(5)
C015 0.025(6) 0.019(5) 0.035(6) 0.001(4) 0.009(4) 0.012(4)
C016 0.028(6) 0.022(6) 0.040(6) 0.006(5) 0.010(5) 0.006(5)
C017 0.019(5) 0.026(5) 0.032(6) 0.002(4) 0.007(4) 0.014(4)
C018 0.031(6) 0.027(6) 0.030(5) 0.004(4) 0.012(5) 0.021(5)
C019 0.035(6) 0.034(6) 0.031(6) 0.013(5) 0.012(5) 0.020(5)
C01A 0.030(6) 0.024(6) 0.035(6) -0.001(5) 0.016(5) -0.002(5)
C01B 0.042(7) 0.031(6) 0.033(6) -0.001(5) 0.005(5) 0.023(5)
C01C 0.034(6) 0.030(6) 0.041(7) 0.009(5) 0.008(5) 0.015(5)
C01D 0.030(6) 0.037(6) 0.022(5) 0.003(5) 0.001(4) 0.015(5)
C01E 0.030(6) 0.022(5) 0.027(5) 0.005(4) 0.003(4) 0.016(4)
C01F 0.039(6) 0.026(6) 0.023(5) 0.011(4) 0.010(5) 0.018(5)
C01G 0.040(7) 0.034(6) 0.034(6) 0.013(5) 0.016(5) 0.011(5)
C01H 0.036(6) 0.031(6) 0.025(5) 0.006(4) 0.006(5) 0.017(5)
C01I 0.043(7) 0.030(6) 0.024(5) 0.000(4) 0.012(5) 0.023(5)
F01J 0.069(4) 0.115(6) 0.113(6) 0.065(5) 0.032(4) 0.070(4)
C01K 0.038(6) 0.022(6) 0.032(6) -0.004(4) 0.010(5) 0.009(5)
C01L 0.028(6) 0.037(7) 0.056(8) 0.015(6) 0.003(6) 0.017(5)
C01M 0.047(8) 0.040(7) 0.053(8) 0.002(6) 0.013(6) 0.031(6)
C01N 0.045(7) 0.038(7) 0.048(7) 0.011(5) 0.011(6) 0.033(6)
C01O 0.030(6) 0.037(6) 0.042(6) 0.010(5) 0.012(5) 0.014(5)
C01P 0.026(6) 0.039(6) 0.022(5) 0.009(4) 0.001(4) 0.019(5)
C01Q 0.032(6) 0.025(6) 0.048(7) 0.010(5) 0.005(5) 0.008(5)
C01R 0.026(6) 0.030(6) 0.027(5) -0.002(4) 0.001(4) 0.011(5)
C01S 0.043(7) 0.028(6) 0.043(7) 0.008(5) 0.014(6) 0.018(5)
C01T 0.037(7) 0.028(6) 0.057(8) 0.008(6) 0.021(6) 0.012(5)
C01U 0.022(5) 0.034(6) 0.032(6) -0.003(5) 0.004(4) 0.014(5)
C01V 0.031(6) 0.020(5) 0.037(6) 0.011(4) 0.006(5) 0.012(5)
C01W 0.050(7) 0.040(7) 0.027(6) 0.004(5) 0.009(5) 0.031(6)
C01X 0.020(5) 0.029(6) 0.033(6) -0.001(5) 0.003(4) 0.006(4)
C01Y 0.029(6) 0.051(8) 0.039(7) 0.002(6) 0.006(5) 0.023(6)
C01Z 0.034(6) 0.028(6) 0.032(6) -0.004(4) 0.004(5) 0.021(5)
C020 0.025(6) 0.031(6) 0.036(6) -0.005(5) 0.009(5) 0.011(5)
C021 0.035(7) 0.033(6) 0.033(6) 0.000(5) 0.006(5) 0.008(5)
C022 0.052(7) 0.020(5) 0.020(5) 0.000(4) 0.015(5) 0.020(5)
C023 0.028(6) 0.021(5) 0.037(6) -0.002(4) 0.006(5) 0.013(4)
C024 0.033(7) 0.026(6) 0.051(7) -0.004(5) 0.000(6) 0.012(5)
C025 0.032(6) 0.039(7) 0.041(7) 0.019(5) 0.016(5) 0.018(5)
C026 0.033(6) 0.049(7) 0.030(6) 0.012(5) 0.008(5) 0.021(6)
C027 0.061(9) 0.042(7) 0.035(7) -0.004(6) 0.012(6) 0.022(7)
C028 0.040(7) 0.032(6) 0.027(6) 0.006(5) 0.008(5) 0.022(5)
C029 0.049(7) 0.020(5) 0.022(5) -0.002(4) 0.007(5) 0.014(5)
C02A 0.024(6) 0.026(6) 0.032(6) 0.002(4) 0.006(4) 0.008(4)
C02B 0.044(7) 0.031(6) 0.047(7) 0.009(5) 0.021(6) 0.012(5)
C02C 0.037(6) 0.029(6) 0.026(5) 0.004(4) 0.007(5) 0.011(5)
C02D 0.031(6) 0.032(6) 0.023(5) 0.000(4) 0.006(4) 0.020(5)
C02E 0.031(6) 0.026(6) 0.041(6) 0.010(5) 0.014(5) 0.018(5)
C02F 0.034(6) 0.034(6) 0.039(6) 0.008(5) 0.011(5) 0.023(5)
C02G 0.027(6) 0.054(8) 0.033(6) 0.007(5) 0.014(5) 0.026(6)
C02H 0.051(8) 0.049(8) 0.051(8) 0.007(6) 0.024(7) 0.029(7)
C02I 0.038(7) 0.035(7) 0.033(6) 0.001(5) -0.001(5) 0.017(5)
C02J 0.044(7) 0.030(6) 0.051(7) 0.005(5) 0.010(6) 0.016(6)
C02K 0.052(8) 0.054(8) 0.024(6) 0.009(5) 0.009(5) 0.032(6)
C02L 0.034(7) 0.050(8) 0.049(8) 0.006(6) 0.012(6) 0.018(6)
C02M 0.028(6) 0.051(8) 0.038(7) 0.002(6) -0.001(5) 0.020(6)
C02N 0.057(8) 0.037(7) 0.053(8) 0.016(6) 0.032(7) 0.027(6)
C02O 0.042(7) 0.041(7) 0.042(7) 0.001(5) 0.017(6) 0.019(6)
B02P 0.022(6) 0.028(7) 0.033(7) -0.002(5) 0.007(5) 0.010(5)
C02Q 0.037(8) 0.043(8) 0.122(14) -0.001(9) -0.002(8) 0.027(7)
C02R 0.040(7) 0.053(8) 0.051(8) 0.012(6) 0.020(6) 0.025(6)
C02S 0.042(7) 0.039(7) 0.053(8) 0.010(6) 0.022(6) 0.018(6)
C02T 0.054(8) 0.050(8) 0.053(8) -0.003(6) 0.014(7) 0.041(7)
C02U 0.054(9) 0.102(13) 0.042(8) 0.016(8) 0.014(7) 0.056(9)
C02V 0.17(2) 0.21(2) 0.086(13) 0.087(15) 0.067(14) 0.18(2)
C02W 0.031(7) 0.058(9) 0.059(9) -0.015(7) 0.003(6) 0.009(6)
C02X 0.066(12) 0.069(12) 0.106(15) 0.020(11) 0.006(11) 0.025(10)
C02Y 0.047(9) 0.049(9) 0.111(14) 0.009(9) 0.006(9) 0.029(7)
C02Z 0.081(13) 0.124(18) 0.045(10) 0.012(10) 0.004(9) 0.005(12)
C030 0.071(12) 0.20(3) 0.054(10) 0.029(13) 0.011(9) 0.100(16)
C031 0.20(2) 0.080(12) 0.048(9) 0.039(9) 0.053(12) 0.093(15)
C032 0.117(16) 0.081(13) 0.045(9) 0.013(9) 0.002(10) 0.032(12)
C033 0.083(13) 0.083(14) 0.073(12) 0.019(10) 0.010(10) 0.019(11)
C034 0.034(9) 0.129(17) 0.065(11) -0.037(11) -0.001(8) 0.012(10)
C035 0.055(12) 0.19(3) 0.066(12) -0.025(15) -0.006(9) 0.063(15)
C036 0.109(16) 0.24(3) 0.107(15) 0.134(18) 0.082(14) 0.124(19)
C037 0.079(16) 0.12(2) 0.14(2) 0.023(17) 0.023(15) 0.022(15)
C038 0.12(2) 0.082(16) 0.18(3) 0.007(17) -0.011(18) 0.048(15)

loop_
_atom_type_symbol
_atom_type_description
_atom_type_scat_dispersion_real
_atom_type_scat_dispersion_imag
_atom_type_scat_source
C C 0.0181 0.0091 'International Tables Vol C Tables 4.2.6.8 and 6.1.1.4'
H H 0.0000 0.0000 'International Tables Vol C Tables 4.2.6.8 and 6.1.1.4'
B B 0.0090 0.0039 'International Tables Vol C Tables 4.2.6.8 and 6.1.1.4'
Cl Cl 0.3639 0.7018 'International Tables Vol C Tables 4.2.6.8 and 6.1.1.4'
F F 0.0727 0.0534 'International Tables Vol C Tables 4.2.6.8 and 6.1.1.4'
N N 0.0311 0.0180 'International Tables Vol C Tables 4.2.6.8 and 6.1.1.4'
Sb Sb -0.0562 5.8946 'International Tables Vol C Tables 4.2.6.8 and 6.1.1.4'

loop_
_geom_angle_atom_site_label_1
_geom_angle_atom_site_label_2
_geom_angle_atom_site_label_3
_geom_angle
_geom_angle_site_symmetry_1
_geom_angle_site_symmetry_3
_geom_angle_publ_flag
N009 Sb01 Cl02 95.5(2) . . ?
N009 Sb01 N00G 74.9(3) . . ?
N009 Sb01 N00M 74.6(3) . . ?
N00G Sb01 Cl02 91.1(2) . . ?
N00M Sb01 Cl02 90.9(2) . . ?
N00M Sb01 N00G 149.6(3) . . ?
C00S N009 Sb01 119.8(6) . . ?
C00S N009 C00Z 117.4(8) . . ?
C00Z N009 Sb01 119.0(6) . . ?
C00T N00G Sb01 116.0(7) . . ?
C00T N00G C022 124.4(9) . . ?
C022 N00G Sb01 110.6(6) . . ?
C017 N00M Sb01 113.0(6) . . ?
C02C N00M Sb01 118.8(7) . . ?
C02C N00M C017 125.9(9) . . ?
C00X C00S N009 122.7(9) . . ?
C00X C00S C017 120.7(10) . . ?
C017 C00S N009 116.6(8) . . ?
N00G C00T C01Y 122.8(10) . . ?
N00G C00T C02F 117.7(10) . . ?
C02F C00T C01Y 119.5(10) . . ?
C018 C00V B02P 119.4(9) . . ?
C01D C00V C018 115.3(9) . . ?
C01D C00V B02P 124.6(9) . . ?
C00Y C00W C01D 120.0(10) . . ?
C00Y C00W C025 121.1(10) . . ?
C01D C00W C025 118.8(10) . . ?
C00S C00X C01B 117.8(10) . . ?
C00S C00X C01I 120.2(9) . . ?
C01B C00X C01I 121.9(9) . . ?
C00W C00Y H00Y 120.8 . . ?
C012 C00Y C00W 118.3(10) . . ?
C012 C00Y H00Y 120.8 . . ?
C022 C00Z N009 117.3(8) . . ?
C022 C00Z C02D 120.3(9) . . ?
C02D C00Z N009 122.5(9) . . ?
C013 C010 C028 118.2(10) . . ?
C016 C010 C013 121.8(10) . . ?
C016 C010 C028 119.8(10) . . ?
C026 C011 C02C 119.1(10) . . ?
C02J C011 C026 119.7(10) . . ?
C02J C011 C02C 121.2(10) . . ?
C00Y C012 C018 120.9(10) . . ?
C00Y C012 C02M 121.1(10) . . ?
C018 C012 C02M 118.0(10) . . ?
C010 C013 H013 121.8 . . ?
C029 C013 C010 116.5(10) . . ?
C029 C013 H013 121.8 . . ?
H01A C014 H01B 109.5 . . ?
H01A C014 H01C 109.5 . . ?
H01B C014 H01C 109.5 . . ?
C01I C014 H01A 109.5 . . ?
C01I C014 H01B 109.5 . . ?
C01I C014 H01C 109.5 . . ?
C01O C015 H015 118.7 . . ?
C01X C015 H015 118.7 . . ?
C01X C015 C01O 122.6(10) . . ?
C010 C016 H016 118.9 . . ?
C010 C016 C01U 122.2(10) . . ?
C01U C016 H016 118.9 . . ?
C00S C017 N00M 114.7(9) . . ?
C01V C017 N00M 125.7(9) . . ?
C01V C017 C00S 119.5(9) . . ?
C00V C018 H018 119.0 . . ?
C012 C018 C00V 121.9(10) . . ?
C012 C018 H018 119.0 . . ?
C01Q C019 H019 120.9 . . ?
C01Q C019 C01R 118.1(10) . . ?
C01R C019 H019 120.9 . . ?
C01O C01A H01I 120.7 . . ?
C01O C01A C02G 118.6(10) . . ?
C02G C01A H01I 120.7 . . ?
C00X C01B H01D 118.4 . . ?
C02E C01B C00X 123.3(10) . . ?
C02E C01B H01D 118.4 . . ?
H01E C01C H01F 109.5 . . ?
H01E C01C H01G 109.5 . . ?
H01F C01C H01G 109.5 . . ?
C01I C01C H01E 109.5 . . ?
C01I C01C H01F 109.5 . . ?
C01I C01C H01G 109.5 . . ?
C00V C01D C00W 123.4(10) . . ?
C00V C01D H01J 118.3 . . ?
C00W C01D H01J 118.3 . . ?
C01U C01E H01L 119.5 . . ?
C029 C01E H01L 119.5 . . ?
C029 C01E C01U 120.9(10) . . ?
C01G C01F C01K 120.3(10) . . ?
C01G C01F C02C 119.0(10) . . ?
C01K C01F C02C 120.4(10) . . ?
C01F C01G H01H 120.1 . . ?
C01F C01G C02B 119.7(11) . . ?
C02B C01G H01H 120.1 . . ?
C01W C01H C02K 121.3(10) . . ?
C01Z C01H C01W 117.2(10) . . ?
C01Z C01H C02K 121.5(10) . . ?
C00X C01I C01C 106.2(9) . . ?
C014 C01I C00X 112.5(9) . . ?
C014 C01I C01C 106.5(8) . . ?
C02D C01I C00X 111.1(8) . . ?
C02D C01I C014 112.3(9) . . ?
C02D C01I C01C 107.9(9) . . ?
C01F C01K H01K 120.6 . . ?
C01F C01K C027 118.9(11) . . ?
C027 C01K H01K 120.6 . . ?
F007 C01L F00E 105.3(10) . . ?
F007 C01L C01Q 111.3(10) . . ?
F00C C01L F007 107.3(11) . . ?
F00C C01L F00E 105.2(10) . . ?
F00C C01L C01Q 114.0(10) . . ?
F00E C01L C01Q 113.1(11) . . ?
C01S C01M H01M 120.4 . . ?
C01S C01M C02T 119.3(12) . . ?
C02T C01M H01M 120.4 . . ?
C02E C01N C02Q 108.6(10) . . ?
C02V C01N C02E 112.2(10) . . ?
C02V C01N C02Q 110.9(13) . . ?
C02Y C01N C02E 109.6(10) . . ?
C02Y C01N C02Q 109.1(11) . . ?
C02Y C01N C02V 106.4(15) . . ?
C015 C01O C01T 118.1(10) . . ?
C01A C01O C015 121.4(11) . . ?
C01A C01O C01T 120.5(10) . . ?
C01X C01P H01P 118.7 . . ?
C02G C01P H01P 118.7 . . ?
C02G C01P C01X 122.6(10) . . ?
C019 C01Q C01L 118.5(10) . . ?
C02A C01Q C019 121.5(10) . . ?
C02A C01Q C01L 120.0(11) . . ?
C019 C01R C02L 118.0(10) . . ?
C020 C01R C019 120.2(10) . . ?
C020 C01R C02L 121.9(10) . . ?
C01M C01S H01S 119.5 . . ?
C01M C01S C02F 121.1(12) . . ?
C02F C01S H01S 119.5 . . ?
F003 C01T F00A 106.3(10) . . ?
F003 C01T F00F 106.0(11) . . ?
F003 C01T C01O 112.9(10) . . ?
F00A C01T C01O 111.4(11) . . ?
F00F C01T F00A 107.1(9) . . ?
F00F C01T C01O 112.7(10) . . ?
C016 C01U C01E 115.2(10) . . ?
C016 C01U B02P 122.5(10) . . ?
C01E C01U B02P 121.6(9) . . ?
C017 C01V H01V 119.5 . . ?
C02E C01V C017 121.1(10) . . ?
C02E C01V H01V 119.5 . . ?
C01H C01W H01W 117.9 . . ?
C02D C01W C01H 124.3(10) . . ?
C02D C01W H01W 117.9 . . ?
C015 C01X C01P 114.2(9) . . ?
C015 C01X B02P 122.2(9) . . ?
C01P C01X B02P 122.7(10) . . ?
C02U C01Y C00T 120.5(12) . . ?
C02U C01Y C02W 121.9(13) . . ?
C02W C01Y C00T 117.2(11) . . ?
C01H C01Z H01Z 120.6 . . ?
C01H C01Z C022 118.9(10) . . ?
C022 C01Z H01Z 120.6 . . ?
C01R C020 H020 118.5 . . ?
C01R C020 C023 122.9(10) . . ?
C023 C020 H020 118.5 . . ?
F004 C021 F005 105.6(9) . . ?
F004 C021 C029 112.6(9) . . ?
F005 C021 C029 111.9(10) . . ?
F00O C021 F004 107.4(10) . . ?
F00O C021 F005 106.1(10) . . ?
F00O C021 C029 112.8(10) . . ?
C00Z C022 N00G 116.5(9) . . ?
C00Z C022 C01Z 122.2(9) . . ?
C01Z C022 N00G 120.7(9) . . ?
C020 C023 C02A 115.9(10) . . ?
C020 C023 B02P 121.2(9) . . ?
C02A C023 B02P 122.3(10) . . ?
C02J C024 H024 119.5 . . ?
C02S C024 H024 119.5 . . ?
C02S C024 C02J 121.0(12) . . ?
F00J C025 C00W 114.0(10) . . ?
F00Q C025 F00J 101.7(10) . . ?
F00Q C025 C00W 114.1(10) . . ?
F01J C025 F00J 103.9(10) . . ?
F01J C025 F00Q 107.7(11) . . ?
F01J C025 C00W 114.2(9) . . ?
C011 C026 H026 119.6 . . ?
C02I C026 C011 120.7(12) . . ?
C02I C026 H026 119.6 . . ?
C01K C027 H027 119.8 . . ?
C02N C027 C01K 120.4(12) . . ?
C02N C027 H027 119.8 . . ?
F00D C028 C010 112.7(9) . . ?
F00H C028 F00D 105.4(10) . . ?
F00H C028 C010 113.0(9) . . ?
F00U C028 F00D 105.5(10) . . ?
F00U C028 F00H 106.2(10) . . ?
F00U C028 C010 113.5(10) . . ?
C013 C029 C021 117.9(10) . . ?
C01E C029 C013 123.2(10) . . ?
C01E C029 C021 118.7(10) . . ?
C01Q C02A C023 121.3(10) . . ?
C01Q C02A H02M 119.3 . . ?
C023 C02A H02M 119.3 . . ?
C01G C02B H02B 120.2 . . ?
C02N C02B C01G 119.7(11) . . ?
C02N C02B H02B 120.2 . . ?
N00M C02C C011 125.8(10) . . ?
N00M C02C C01F 115.9(9) . . ?
C011 C02C C01F 118.2(9) . . ?
C00Z C02D C01I 121.0(9) . . ?
C00Z C02D C01W 116.7(10) . . ?
C01W C02D C01I 122.2(9) . . ?
C01B C02E C01N 121.6(10) . . ?
C01B C02E C01V 117.5(10) . . ?
C01V C02E C01N 120.9(10) . . ?
C01S C02F C00T 121.1(10) . . ?
C02O C02F C00T 120.3(11) . . ?
C02O C02F C01S 118.5(10) . . ?
C01A C02G C01P 120.6(10) . . ?
C01A C02G C02H 120.9(10) . . ?
C01P C02G C02H 118.6(11) . . ?
F00L C02H F00N 106.8(11) . . ?
F00L C02H F00P 108.5(12) . . ?
F00L C02H C02G 113.1(11) . . ?
F00N C02H C02G 111.6(11) . . ?
F00P C02H F00N 102.9(12) . . ?
F00P C02H C02G 113.2(11) . . ?
C026 C02I H02I 120.7 . . ?
C026 C02I C02S 118.5(11) . . ?
C02S C02I H02I 120.7 . . ?
C011 C02J H02J 120.4 . . ?
C024 C02J C011 119.2(12) . . ?
C024 C02J H02J 120.4 . . ?
C01H C02K C031 112.9(10) . . ?
C032 C02K C01H 109.6(11) . . ?
C032 C02K C031 106.6(13) . . ?
C032 C02K C036 107.9(15) . . ?
C036 C02K C01H 111.6(11) . . ?
C036 C02K C031 108.0(15) . . ?
F008 C02L F00K 106.5(11) . . ?
F008 C02L F00R 103.4(11) . . ?
F008 C02L C01R 116.2(10) . . ?
F00K C02L F00R 103.6(11) . . ?
F00K C02L C01R 114.1(11) . . ?
F00R C02L C01R 111.8(11) . . ?
F006 C02M C012 113.3(10) . . ?
F00B C02M F006 105.5(10) . . ?
F00B C02M F00I 106.1(10) . . ?
F00B C02M C012 112.8(10) . . ?
F00I C02M F006 106.4(10) . . ?
F00I C02M C012 112.1(10) . . ?
C027 C02N C02B 120.8(12) . . ?
C027 C02N H02N 119.6 . . ?
C02B C02N H02N 119.6 . . ?
C02F C02O H02O 119.6 . . ?
C02F C02O C02R 120.8(12) . . ?
C02R C02O H02O 119.6 . . ?
C01U B02P C00V 112.0(9) . . ?
C01X B02P C00V 102.4(8) . . ?
C01X B02P C01U 112.2(9) . . ?
C023 B02P C00V 113.9(9) . . ?
C023 B02P C01U 101.9(9) . . ?
C023 B02P C01X 114.8(9) . . ?
C01N C02Q H02A 109.5 . . ?
C01N C02Q H02C 109.5 . . ?
C01N C02Q H02D 109.5 . . ?
H02A C02Q H02C 109.5 . . ?
H02A C02Q H02D 109.5 . . ?
H02C C02Q H02D 109.5 . . ?
C02O C02R H02R 120.6 . . ?
C02T C02R C02O 118.8(12) . . ?
C02T C02R H02R 120.6 . . ?
C024 C02S C02I 120.8(12) . . ?
C024 C02S H02S 119.6 . . ?
C02I C02S H02S 119.6 . . ?
C01M C02T C02R 121.4(12) . . ?
C01M C02T H02T 119.3 . . ?
C02R C02T H02T 119.3 . . ?
C01Y C02U H02U 121.2 . . ?
C01Y C02U C030 117.6(16) . . ?
C030 C02U H02U 121.2 . . ?
C01N C02V H02E 109.5 . . ?
C01N C02V H02F 109.5 . . ?
C01N C02V H02G 109.5 . . ?
H02E C02V H02F 109.5 . . ?
H02E C02V H02G 109.5 . . ?
H02F C02V H02G 109.5 . . ?
C01Y C02W H02W 121.2 . . ?
C034 C02W C01Y 117.6(16) . . ?
C034 C02W H02W 121.2 . . ?
H02P C02X H02Q 107.7 . . ?
C033 C02X H02P 108.8 . . ?
C033 C02X H02Q 108.8 . . ?
C037 C02X H02P 108.8 . . ?
C037 C02X H02Q 108.8 . . ?
C037 C02X C033 113.6(18) . . ?
C01N C02Y H02H 109.5 . . ?
C01N C02Y H02K 109.5 . . ?
C01N C02Y H02L 109.5 . . ?
H02H C02Y H02K 109.5 . . ?
H02H C02Y H02L 109.5 . . ?
H02K C02Y H02L 109.5 . . ?
H02V C02Z H02X 109.5 . . ?
H02V C02Z H02Y 109.5 . . ?
H02X C02Z H02Y 109.5 . . ?
C033 C02Z H02V 109.5 . . ?
C033 C02Z H02X 109.5 . . ?
C033 C02Z H02Y 109.5 . . ?
C02U C030 H030 120.1 . . ?
C035 C030 C02U 119.8(17) . . ?
C035 C030 H030 120.1 . . ?
C02K C031 H03A 109.5 . . ?
C02K C031 H03B 109.5 . . ?
C02K C031 H03C 109.5 . . ?
H03A C031 H03B 109.5 . . ?
H03A C031 H03C 109.5 . . ?
H03B C031 H03C 109.5 . . ?
C02K C032 H03D 109.5 . . ?
C02K C032 H03E 109.5 . . ?
C02K C032 H03F 109.5 . . ?
H03D C032 H03E 109.5 . . ?
H03D C032 H03F 109.5 . . ?
H03E C032 H03F 109.5 . . ?
C02X C033 H03J 108.9 . . ?
C02X C033 H03K 108.9 . . ?
C02Z C033 C02X 113.2(17) . . ?
C02Z C033 H03J 108.9 . . ?
C02Z C033 H03K 108.9 . . ?
H03J C033 H03K 107.7 . . ?
C02W C034 H034 119.1 . . ?
C035 C034 C02W 122(2) . . ?
C035 C034 H034 119.1 . . ?
C030 C035 H035 119.5 . . ?
C034 C035 C030 121.1(18) . . ?
C034 C035 H035 119.5 . . ?
C02K C036 H03G 109.5 . . ?
C02K C036 H03H 109.5 . . ?
C02K C036 H03I 109.5 . . ?
H03G C036 H03H 109.5 . . ?
H03G C036 H03I 109.5 . . ?
H03H C036 H03I 109.5 . . ?
C02X C037 H03L 108.6 . . ?
C02X C037 H03M 108.6 . . ?
C02X C037 C038 114(2) . . ?
H03L C037 H03M 107.6 . . ?
C038 C037 H03L 108.6 . . ?
C038 C037 H03M 108.6 . . ?
C037 C038 H03N 109.5 . . ?
C037 C038 H03O 109.5 . . ?
C037 C038 H03P 109.5 . . ?
H03N C038 H03O 109.5 . . ?
H03N C038 H03P 109.5 . . ?
H03O C038 H03P 109.5 . . ?

loop_
_geom_bond_atom_site_label_1
_geom_bond_atom_site_label_2
_geom_bond_distance
_geom_bond_site_symmetry_2
_geom_bond_publ_flag
Sb01 Cl02 2.363(3) . ?
Sb01 N009 2.054(8) . ?
Sb01 N00G 2.303(9) . ?
Sb01 N00M 2.265(8) . ?
F003 C01T 1.316(14) . ?
F004 C021 1.335(13) . ?
F005 C021 1.349(14) . ?
F006 C02M 1.353(13) . ?
F007 C01L 1.333(14) . ?
F008 C02L 1.325(14) . ?
N009 C00S 1.411(13) . ?
N009 C00Z 1.414(12) . ?
F00A C01T 1.352(14) . ?
F00B C02M 1.344(14) . ?
F00C C01L 1.330(13) . ?
F00D C028 1.332(13) . ?
F00E C01L 1.341(14) . ?
F00F C01T 1.333(13) . ?
N00G C00T 1.302(13) . ?
N00G C022 1.426(12) . ?
F00H C028 1.323(13) . ?
F00I C02M 1.345(14) . ?
F00J C025 1.344(14) . ?
F00K C02L 1.332(15) . ?
F00L C02H 1.301(14) . ?
N00M C017 1.425(12) . ?
N00M C02C 1.308(13) . ?
F00N C02H 1.329(15) . ?
F00O C021 1.308(14) . ?
F00P C02H 1.314(15) . ?
F00Q C025 1.332(14) . ?
F00R C02L 1.360(15) . ?
C00S C00X 1.389(14) . ?
C00S C017 1.398(14) . ?
C00T C01Y 1.491(16) . ?
C00T C02F 1.460(15) . ?
F00U C028 1.323(13) . ?
C00V C018 1.400(13) . ?
C00V C01D 1.376(14) . ?
C00V B02P 1.642(15) . ?
C00W C00Y 1.381(14) . ?
C00W C01D 1.385(14) . ?
C00W C025 1.477(15) . ?
C00X C01B 1.393(15) . ?
C00X C01I 1.533(14) . ?
C00Y H00Y 0.9500 . ?
C00Y C012 1.369(15) . ?
C00Z C022 1.375(14) . ?
C00Z C02D 1.390(13) . ?
C010 C013 1.382(15) . ?
C010 C016 1.373(15) . ?
C010 C028 1.507(15) . ?
C011 C026 1.406(15) . ?
C011 C02C 1.476(14) . ?
C011 C02J 1.397(16) . ?
C012 C018 1.391(14) . ?
C012 C02M 1.489(16) . ?
C013 H013 0.9500 . ?
C013 C029 1.375(16) . ?
C014 H01A 0.9800 . ?
C014 H01B 0.9800 . ?
C014 H01C 0.9800 . ?
C014 C01I 1.524(14) . ?
C015 H015 0.9500 . ?
C015 C01O 1.405(15) . ?
C015 C01X 1.403(14) . ?
C016 H016 0.9500 . ?
C016 C01U 1.406(14) . ?
C017 C01V 1.396(14) . ?
C018 H018 0.9500 . ?
C019 H019 0.9500 . ?
C019 C01Q 1.388(16) . ?
C019 C01R 1.400(15) . ?
C01A H01I 0.9500 . ?
C01A C01O 1.354(16) . ?
C01A C02G 1.378(16) . ?
C01B H01D 0.9500 . ?
C01B C02E 1.390(15) . ?
C01C H01E 0.9800 . ?
C01C H01F 0.9800 . ?
C01C H01G 0.9800 . ?
C01C C01I 1.585(15) . ?
C01D H01J 0.9500 . ?
C01E H01L 0.9500 . ?
C01E C01U 1.414(15) . ?
C01E C029 1.370(14) . ?
C01F C01G 1.383(15) . ?
C01F C01K 1.398(15) . ?
C01F C02C 1.502(15) . ?
C01G H01H 0.9500 . ?
C01G C02B 1.392(16) . ?
C01H C01W 1.418(15) . ?
C01H C01Z 1.382(14) . ?
C01H C02K 1.523(15) . ?
C01I C02D 1.500(14) . ?
F01J C025 1.314(14) . ?
C01K H01K 0.9500 . ?
C01K C027 1.400(16) . ?
C01L C01Q 1.501(16) . ?
C01M H01M 0.9500 . ?
C01M C01S 1.376(16) . ?
C01M C02T 1.385(18) . ?
C01N C02E 1.537(15) . ?
C01N C02Q 1.563(19) . ?
C01N C02V 1.520(19) . ?
C01N C02Y 1.517(19) . ?
C01O C01T 1.506(16) . ?
C01P H01P 0.9500 . ?
C01P C01X 1.409(14) . ?
C01P C02G 1.406(15) . ?
C01Q C02A 1.381(15) . ?
C01R C020 1.372(15) . ?
C01R C02L 1.464(16) . ?
C01S H01S 0.9500 . ?
C01S C02F 1.411(16) . ?
C01U B02P 1.638(15) . ?
C01V H01V 0.9500 . ?
C01V C02E 1.390(15) . ?
C01W H01W 0.9500 . ?
C01W C02D 1.396(14) . ?
C01X B02P 1.628(15) . ?
C01Y C02U 1.365(17) . ?
C01Y C02W 1.410(18) . ?
C01Z H01Z 0.9500 . ?
C01Z C022 1.416(14) . ?
C020 H020 0.9500 . ?
C020 C023 1.405(15) . ?
C021 C029 1.520(15) . ?
C023 C02A 1.411(14) . ?
C023 B02P 1.628(16) . ?
C024 H024 0.9500 . ?
C024 C02J 1.392(16) . ?
C024 C02S 1.357(17) . ?
C026 H026 0.9500 . ?
C026 C02I 1.377(16) . ?
C027 H027 0.9500 . ?
C027 C02N 1.361(18) . ?
C02A H02M 0.9500 . ?
C02B H02B 0.9500 . ?
C02B C02N 1.384(17) . ?
C02F C02O 1.392(16) . ?
C02G C02H 1.505(15) . ?
C02I H02I 0.9500 . ?
C02I C02S 1.420(17) . ?
C02J H02J 0.9500 . ?
C02K C031 1.536(19) . ?
C02K C032 1.50(2) . ?
C02K C036 1.507(19) . ?
C02N H02N 0.9500 . ?
C02O H02O 0.9500 . ?
C02O C02R 1.398(16) . ?
C02Q H02A 0.9800 . ?
C02Q H02C 0.9800 . ?
C02Q H02D 0.9800 . ?
C02R H02R 0.9500 . ?
C02R C02T 1.391(19) . ?
C02S H02S 0.9500 . ?
C02T H02T 0.9500 . ?
C02U H02U 0.9500 . ?
C02U C030 1.46(2) . ?
C02V H02E 0.9800 . ?
C02V H02F 0.9800 . ?
C02V H02G 0.9800 . ?
C02W H02W 0.9500 . ?
C02W C034 1.400(19) . ?
C02X H02P 0.9900 . ?
C02X H02Q 0.9900 . ?
C02X C033 1.56(3) . ?
C02X C037 1.45(3) . ?
C02Y H02H 0.9800 . ?
C02Y H02K 0.9800 . ?
C02Y H02L 0.9800 . ?
C02Z H02V 0.9800 . ?
C02Z H02X 0.9800 . ?
C02Z H02Y 0.9800 . ?
C02Z C033 1.49(2) . ?
C030 H030 0.9500 . ?
C030 C035 1.36(3) . ?
C031 H03A 0.9800 . ?
C031 H03B 0.9800 . ?
C031 H03C 0.9800 . ?
C032 H03D 0.9800 . ?
C032 H03E 0.9800 . ?
C032 H03F 0.9800 . ?
C033 H03J 0.9900 . ?
C033 H03K 0.9900 . ?
C034 H034 0.9500 . ?
C034 C035 1.35(3) . ?
C035 H035 0.9500 . ?
C036 H03G 0.9800 . ?
C036 H03H 0.9800 . ?
C036 H03I 0.9800 . ?
C037 H03L 0.9900 . ?
C037 H03M 0.9900 . ?
C037 C038 1.47(3) . ?
C038 H03N 0.9800 . ?
C038 H03O 0.9800 . ?
C038 H03P 0.9800 . ?

loop_
_geom_torsion_atom_site_label_1
_geom_torsion_atom_site_label_2
_geom_torsion_atom_site_label_3
_geom_torsion_atom_site_label_4
_geom_torsion
_geom_torsion_site_symmetry_1
_geom_torsion_site_symmetry_2
_geom_torsion_site_symmetry_3
_geom_torsion_site_symmetry_4
_geom_torsion_publ_flag
Sb01 N009 C00S C00X -170.0(8) . . . . ?
Sb01 N009 C00S C017 8.8(12) . . . . ?
Sb01 N009 C00Z C022 -10.8(13) . . . . ?
Sb01 N009 C00Z C02D 169.1(8) . . . . ?
Sb01 N00G C00T C01Y -135.4(9) . . . . ?
Sb01 N00G C00T C02F 43.0(12) . . . . ?
Sb01 N00G C022 C00Z 8.7(12) . . . . ?
Sb01 N00G C022 C01Z -162.4(9) . . . . ?
Sb01 N00M C017 C00S -8.8(11) . . . . ?
Sb01 N00M C017 C01V 167.3(8) . . . . ?
Sb01 N00M C02C C011 156.9(9) . . . . ?
Sb01 N00M C02C C01F -19.8(13) . . . . ?
F004 C021 C029 C013 41.1(15) . . . . ?
F004 C021 C029 C01E -143.1(10) . . . . ?
F005 C021 C029 C013 159.8(10) . . . . ?
F005 C021 C029 C01E -24.4(15) . . . . ?
F007 C01L C01Q C019 -75.0(15) . . . . ?
F007 C01L C01Q C02A 102.4(13) . . . . ?
N009 C00S C00X C01B 177.5(10) . . . . ?
N009 C00S C00X C01I -5.1(16) . . . . ?
N009 C00S C017 N00M 0.9(14) . . . . ?
N009 C00S C017 C01V -175.5(9) . . . . ?
N009 C00Z C022 N00G 0.2(15) . . . . ?
N009 C00Z C022 C01Z 171.2(10) . . . . ?
N009 C00Z C02D C01I 7.6(16) . . . . ?
N009 C00Z C02D C01W -174.8(10) . . . . ?
F00C C01L C01Q C019 163.4(11) . . . . ?
F00C C01L C01Q C02A -19.2(17) . . . . ?
F00E C01L C01Q C019 43.2(16) . . . . ?
F00E C01L C01Q C02A -139.4(11) . . . . ?
N00G C00T C01Y C02U -135.0(12) . . . . ?
N00G C00T C01Y C02W 51.4(16) . . . . ?
N00G C00T C02F C01S 31.7(16) . . . . ?
N00G C00T C02F C02O -145.5(11) . . . . ?
N00M C017 C01V C02E -179.4(10) . . . . ?
F00O C021 C029 C013 -80.7(13) . . . . ?
F00O C021 C029 C01E 95.1(13) . . . . ?
C00S N009 C00Z C022 -169.0(10) . . . . ?
C00S N009 C00Z C02D 10.9(15) . . . . ?
C00S C00X C01B C02E -0.8(17) . . . . ?
C00S C00X C01I C014 148.2(10) . . . . ?
C00S C00X C01I C01C -95.7(11) . . . . ?
C00S C00X C01I C02D 21.3(14) . . . . ?
C00S C017 C01V C02E -3.5(16) . . . . ?
C00T N00G C022 C00Z -136.9(11) . . . . ?
C00T N00G C022 C01Z 52.0(16) . . . . ?
C00T C01Y C02U C030 -175.7(12) . . . . ?
C00T C01Y C02W C034 175.1(12) . . . . ?
C00T C02F C02O C02R 175.0(11) . . . . ?
C00W C00Y C012 C018 3.7(16) . . . . ?
C00W C00Y C012 C02M -177.5(10) . . . . ?
C00X C00S C017 N00M 179.7(10) . . . . ?
C00X C00S C017 C01V 3.3(16) . . . . ?
C00X C01B C02E C01N -178.0(11) . . . . ?
C00X C01B C02E C01V 0.6(17) . . . . ?
C00X C01I C02D C00Z -22.5(15) . . . . ?
C00X C01I C02D C01W 160.0(11) . . . . ?
C00Y C00W C01D C00V -1.3(16) . . . . ?
C00Y C00W C025 F00J -127.1(12) . . . . ?
C00Y C00W C025 F00Q -10.9(15) . . . . ?
C00Y C00W C025 F01J 113.7(13) . . . . ?
C00Y C012 C018 C00V -2.0(17) . . . . ?
C00Y C012 C02M F006 13.8(16) . . . . ?
C00Y C012 C02M F00B -106.1(12) . . . . ?
C00Y C012 C02M F00I 134.2(11) . . . . ?
C00Z N009 C00S C00X -11.9(15) . . . . ?
C00Z N009 C00S C017 166.8(9) . . . . ?
C010 C013 C029 C01E 3.6(16) . . . . ?
C010 C013 C029 C021 179.2(10) . . . . ?
C010 C016 C01U C01E -0.2(16) . . . . ?
C010 C016 C01U B02P 170.7(10) . . . . ?
C011 C026 C02I C02S -2.5(17) . . . . ?
C013 C010 C016 C01U 1.1(17) . . . . ?
C013 C010 C028 F00D -160.5(10) . . . . ?
C013 C010 C028 F00H 80.2(13) . . . . ?
C013 C010 C028 F00U -40.7(15) . . . . ?
C014 C01I C02D C00Z -149.5(10) . . . . ?
C014 C01I C02D C01W 33.0(15) . . . . ?
C015 C01O C01T F003 -37.9(16) . . . . ?
C015 C01O C01T F00A 81.7(13) . . . . ?
C015 C01O C01T F00F -157.9(11) . . . . ?
C015 C01X B02P C00V 78.5(12) . . . . ?
C015 C01X B02P C01U -41.8(14) . . . . ?
C015 C01X B02P C023 -157.5(10) . . . . ?
C016 C010 C013 C029 -2.6(16) . . . . ?
C016 C010 C028 F00D 23.9(15) . . . . ?
C016 C010 C028 F00H -95.4(13) . . . . ?
C016 C010 C028 F00U 143.7(11) . . . . ?
C016 C01U B02P C00V 37.2(15) . . . . ?
C016 C01U B02P C01X 151.8(10) . . . . ?
C016 C01U B02P C023 -84.9(12) . . . . ?
C017 N00M C02C C011 -4.2(18) . . . . ?
C017 N00M C02C C01F 179.1(9) . . . . ?
C017 C00S C00X C01B -1.2(16) . . . . ?
C017 C00S C00X C01I 176.2(10) . . . . ?
C017 C01V C02E C01B 1.6(16) . . . . ?
C017 C01V C02E C01N -179.8(10) . . . . ?
C018 C00V C01D C00W 2.9(15) . . . . ?
C018 C00V B02P C01U -160.8(9) . . . . ?
C018 C00V B02P C01X 78.7(11) . . . . ?
C018 C00V B02P C023 -45.8(13) . . . . ?
C018 C012 C02M F006 -167.4(10) . . . . ?
C018 C012 C02M F00B 72.8(13) . . . . ?
C018 C012 C02M F00I -47.0(15) . . . . ?
C019 C01Q C02A C023 -1.8(18) . . . . ?
C019 C01R C020 C023 -0.8(16) . . . . ?
C019 C01R C02L F008 -45.4(16) . . . . ?
C019 C01R C02L F00K -170.0(11) . . . . ?
C019 C01R C02L F00R 73.0(14) . . . . ?
C01A C01O C01T F003 141.6(12) . . . . ?
C01A C01O C01T F00A -98.9(13) . . . . ?
C01A C01O C01T F00F 21.6(17) . . . . ?
C01A C02G C02H F00L -7.8(18) . . . . ?
C01A C02G C02H F00N -128.2(13) . . . . ?
C01A C02G C02H F00P 116.2(13) . . . . ?
C01B C00X C01I C014 -34.5(15) . . . . ?
C01B C00X C01I C01C 81.6(13) . . . . ?
C01B C00X C01I C02D -161.3(10) . . . . ?
C01C C01I C02D C00Z 93.5(12) . . . . ?
C01C C01I C02D C01W -84.0(13) . . . . ?
C01D C00V C018 C012 -1.3(15) . . . . ?
C01D C00V B02P C01U 28.4(14) . . . . ?
C01D C00V B02P C01X -92.0(11) . . . . ?
C01D C00V B02P C023 143.4(10) . . . . ?
C01D C00W C00Y C012 -2.1(15) . . . . ?
C01D C00W C025 F00J 55.7(14) . . . . ?
C01D C00W C025 F00Q 171.9(11) . . . . ?
C01D C00W C025 F01J -63.5(15) . . . . ?
C01E C01U B02P C00V -152.4(10) . . . . ?
C01E C01U B02P C01X -37.9(14) . . . . ?
C01E C01U B02P C023 85.4(12) . . . . ?
C01F C01G C02B C02N -3.3(18) . . . . ?
C01F C01K C027 C02N -3.9(18) . . . . ?
C01G C01F C01K C027 0.3(16) . . . . ?
C01G C01F C02C N00M 117.5(11) . . . . ?
C01G C01F C02C C011 -59.4(14) . . . . ?
C01G C02B C02N C027 -0.3(19) . . . . ?
C01H C01W C02D C00Z 0.0(18) . . . . ?
C01H C01W C02D C01I 177.5(11) . . . . ?
C01H C01Z C022 N00G 177.6(10) . . . . ?
C01H C01Z C022 C00Z 7.0(17) . . . . ?
C01I C00X C01B C02E -178.1(10) . . . . ?
C01K C01F C01G C02B 3.3(17) . . . . ?
C01K C01F C02C N00M -56.0(14) . . . . ?
C01K C01F C02C C011 127.1(11) . . . . ?
C01K C027 C02N C02B 4(2) . . . . ?
C01L C01Q C02A C023 -179.2(11) . . . . ?
C01M C01S C02F C00T -176.6(11) . . . . ?
C01M C01S C02F C02O 0.7(17) . . . . ?
C01O C015 C01X C01P 0.1(15) . . . . ?
C01O C015 C01X B02P -169.5(11) . . . . ?
C01O C01A C02G C01P -0.6(17) . . . . ?
C01O C01A C02G C02H 178.9(12) . . . . ?
C01P C01X B02P C00V -90.2(12) . . . . ?
C01P C01X B02P C01U 149.5(10) . . . . ?
C01P C01X B02P C023 33.8(14) . . . . ?
C01P C02G C02H F00L 171.7(11) . . . . ?
C01P C02G C02H F00N 51.2(16) . . . . ?
C01P C02G C02H F00P -64.3(16) . . . . ?
C01Q C019 C01R C020 1.0(16) . . . . ?
C01Q C019 C01R C02L -177.9(11) . . . . ?
C01R C019 C01Q C01L 177.7(11) . . . . ?
C01R C019 C01Q C02A 0.3(17) . . . . ?
C01R C020 C023 C02A -0.7(15) . . . . ?
C01R C020 C023 B02P 170.8(10) . . . . ?
C01S C01M C02T C02R -3.2(19) . . . . ?
C01S C02F C02O C02R -2.2(18) . . . . ?
C01U C01E C029 C013 -2.9(17) . . . . ?
C01U C01E C029 C021 -178.4(10) . . . . ?
C01W C01H C01Z C022 -1.9(16) . . . . ?
C01W C01H C02K C031 -162.5(14) . . . . ?
C01W C01H C02K C032 78.9(16) . . . . ?
C01W C01H C02K C036 -40.6(19) . . . . ?
C01X C015 C01O C01A 0.2(18) . . . . ?
C01X C015 C01O C01T 179.6(11) . . . . ?
C01X C01P C02G C01A 0.9(17) . . . . ?
C01X C01P C02G C02H -178.6(11) . . . . ?
C01Y C00T C02F C01S -149.8(11) . . . . ?
C01Y C00T C02F C02O 33.0(16) . . . . ?
C01Y C02U C030 C035 1(2) . . . . ?
C01Y C02W C034 C035 1(2) . . . . ?
C01Z C01H C01W C02D -1.5(18) . . . . ?
C01Z C01H C02K C031 15.6(18) . . . . ?
C01Z C01H C02K C032 -103.0(15) . . . . ?
C01Z C01H C02K C036 137.5(16) . . . . ?
C020 C01R C02L F008 135.8(12) . . . . ?
C020 C01R C02L F00K 11.1(17) . . . . ?
C020 C01R C02L F00R -105.9(13) . . . . ?
C020 C023 C02A C01Q 2.0(15) . . . . ?
C020 C023 B02P C00V 160.0(9) . . . . ?
C020 C023 B02P C01U -79.2(11) . . . . ?
C020 C023 B02P C01X 42.3(14) . . . . ?
C022 N00G C00T C01Y 8.6(17) . . . . ?
C022 N00G C00T C02F -172.9(10) . . . . ?
C022 C00Z C02D C01I -172.6(10) . . . . ?
C022 C00Z C02D C01W 5.0(16) . . . . ?
C025 C00W C00Y C012 -179.3(10) . . . . ?
C025 C00W C01D C00V 176.0(10) . . . . ?
C026 C011 C02C N00M 114.8(13) . . . . ?
C026 C011 C02C C01F -68.6(13) . . . . ?
C026 C011 C02J C024 0.0(17) . . . . ?
C026 C02I C02S C024 1.5(18) . . . . ?
C028 C010 C013 C029 -178.2(9) . . . . ?
C028 C010 C016 C01U 176.5(10) . . . . ?
C029 C01E C01U C016 1.1(15) . . . . ?
C029 C01E C01U B02P -169.9(10) . . . . ?
C02A C023 B02P C00V -29.1(14) . . . . ?
C02A C023 B02P C01U 91.7(11) . . . . ?
C02A C023 B02P C01X -146.7(10) . . . . ?
C02C N00M C017 C00S 153.3(11) . . . . ?
C02C N00M C017 C01V -30.6(17) . . . . ?
C02C C011 C026 C02I -178.2(10) . . . . ?
C02C C011 C02J C024 180.0(11) . . . . ?
C02C C01F C01G C02B -170.2(10) . . . . ?
C02C C01F C01K C027 173.7(10) . . . . ?
C02D C00Z C022 N00G -179.7(10) . . . . ?
C02D C00Z C022 C01Z -8.7(17) . . . . ?
C02F C00T C01Y C02U 46.6(16) . . . . ?
C02F C00T C01Y C02W -127.0(12) . . . . ?
C02F C02O C02R C02T 1.0(19) . . . . ?
C02G C01A C01O C015 0.1(18) . . . . ?
C02G C01A C01O C01T -179.4(11) . . . . ?
C02G C01P C01X C015 -0.6(15) . . . . ?
C02G C01P C01X B02P 168.9(10) . . . . ?
C02J C011 C026 C02I 1.8(16) . . . . ?
C02J C011 C02C N00M -65.2(16) . . . . ?
C02J C011 C02C C01F 111.4(12) . . . . ?
C02J C024 C02S C02I 0.2(19) . . . . ?
C02K C01H C01W C02D 176.7(11) . . . . ?
C02K C01H C01Z C022 179.9(11) . . . . ?
C02L C01R C020 C023 178.1(10) . . . . ?
C02M C012 C018 C00V 179.1(10) . . . . ?
C02O C02R C02T C01M 2(2) . . . . ?
B02P C00V C018 C012 -172.9(10) . . . . ?
B02P C00V C01D C00W 174.0(10) . . . . ?
B02P C023 C02A C01Q -169.4(10) . . . . ?
C02Q C01N C02E C01B -41.5(15) . . . . ?
C02Q C01N C02E C01V 139.9(12) . . . . ?
C02S C024 C02J C011 -1.0(19) . . . . ?
C02T C01M C01S C02F 2.0(18) . . . . ?
C02U C01Y C02W C034 1(2) . . . . ?
C02U C030 C035 C034 2(3) . . . . ?
C02V C01N C02E C01B -164.5(15) . . . . ?
C02V C01N C02E C01V 17.0(19) . . . . ?
C02W C01Y C02U C030 -2(2) . . . . ?
C02W C034 C035 C030 -3(3) . . . . ?
C02Y C01N C02E C01B 77.6(15) . . . . ?
C02Y C01N C02E C01V -101.0(13) . . . . ?
C033 C02X C037 C038 -177(2) . . . . ?
C037 C02X C033 C02Z -178.7(18) . . . . ?
